data_4078995
loop_
_publ_author_name
'Guo, Lihua'
'Gao, Haiyang'
'Guan, Qirui'
'Hu, Haibin'
'Deng, Juean'
'Liu, Jun'
'Liu, Fengshou'
'Wu, Qing'

_publ_section_title
;
 Substituent Effects of the Backbone in \a-Diimine Palladium Catalysts on
 Homo- and Copolymerization of Ethylene with Methyl Acrylate
;
_journal_issue 17
_journal_name_full Organometallics
_journal_page_first 6054
_journal_paper_doi 10.1021/om300380b
_journal_volume 31
_journal_year 2012
_chemical_formula_sum 'C39 H47 Cl N2 Pd'
_chemical_formula_weight 685.64
_chemical_name_systematic
; 
 ? 
;
_space_group_IT_number 14
_symmetry_cell_setting monoclinic
_symmetry_space_group_name_Hall '-P 2ybc'
_symmetry_space_group_name_H-M 'P 1 21/c 1'
_atom_sites_solution_hydrogens geom
_atom_sites_solution_primary direct
_atom_sites_solution_secondary difmap
_audit_creation_method SHELXL-97
_cell_angle_alpha 90.00
_cell_angle_beta 92.592(3)
_cell_angle_gamma 90.00
_cell_formula_units_Z 4
_cell_length_a 21.262(4)
_cell_length_b 9.4135(17)
_cell_length_c 17.715(3)
_cell_measurement_temperature 173(2)
_cell_volume 3542.0(11)
_computing_cell_refinement 'Bruker XSCANS'
_computing_data_collection 'Bruker XSCANS'
_computing_data_reduction 'Bruker SHELXTL'
_computing_molecular_graphics 'Bruker SHELXTL'
_computing_publication_material 'Bruker SHELXTL'
_computing_structure_refinement 'SHELXL-97 (Sheldrick, 1997)'
_computing_structure_solution 'SHELXS-97 (Sheldrick, 1990)'
_diffrn_ambient_temperature 173(2)
_diffrn_measured_fraction_theta_full 0.959
_diffrn_measured_fraction_theta_max 0.959
_diffrn_measurement_device_type 'Bruker P4'
_diffrn_measurement_method '\w scans'
_diffrn_radiation_monochromator graphite
_diffrn_radiation_source 'fine-focus sealed tube'
_diffrn_radiation_type MoK\a
_diffrn_radiation_wavelength 0.71073
_diffrn_reflns_av_R_equivalents 0.0476
_diffrn_reflns_av_sigmaI/netI 0.0801
_diffrn_reflns_limit_h_max 15
_diffrn_reflns_limit_h_min -28
_diffrn_reflns_limit_k_max 12
_diffrn_reflns_limit_k_min -9
_diffrn_reflns_limit_l_max 23
_diffrn_reflns_limit_l_min -23
_diffrn_reflns_number 18864
_diffrn_reflns_theta_full 28.41
_diffrn_reflns_theta_max 28.41
_diffrn_reflns_theta_min 1.92
_exptl_absorpt_coefficient_mu 0.627
_exptl_absorpt_correction_T_max 0.9399
_exptl_absorpt_correction_T_min 0.8848
_exptl_crystal_colour red
_exptl_crystal_density_diffrn 1.286
_exptl_crystal_density_method 'not measured'
_exptl_crystal_description needle
_exptl_crystal_F_000 1432
_exptl_crystal_size_max 0.20
_exptl_crystal_size_mid 0.15
_exptl_crystal_size_min 0.10
_refine_diff_density_max 1.535
_refine_diff_density_min -1.021
_refine_diff_density_rms 0.103
_refine_ls_extinction_method none
_refine_ls_goodness_of_fit_ref 1.038
_refine_ls_hydrogen_treatment mixed
_refine_ls_matrix_type full
_refine_ls_number_parameters 388
_refine_ls_number_reflns 8545
_refine_ls_number_restraints 0
_refine_ls_restrained_S_all 1.038
_refine_ls_R_factor_all 0.1154
_refine_ls_R_factor_gt 0.0587
_refine_ls_shift/su_max 0.001
_refine_ls_shift/su_mean 0.000
_refine_ls_structure_factor_coef Fsqd
_refine_ls_weighting_details 'calc w=1/[\s^2^(Fo^2^)+(0.0752P)^2^+2.8951P] where P=(Fo^2^+2Fc^2^)/3'
_refine_ls_weighting_scheme calc
_refine_ls_wR_factor_gt 0.1393
_refine_ls_wR_factor_ref 0.1673
_reflns_number_gt 5019
_reflns_number_total 8545
_reflns_threshold_expression >2sigma(I)
_cod_data_source_file om300380b.cif
_cod_data_source_block 1
_cod_depositor_comments
;
The following automatic conversions were performed:

'_symmetry_cell_setting' value 'Monoclinic' changed to 'monoclinic'
according to the built-in table from CIF Core dictionary named
'cif_core.dic' version 2.4.1 from 2010-06-29.

Automatic conversion script
Id: cif_fix_values 1715 2011-07-08 13:25:40Z adriana 
;
_cod_original_cell_volume 3541.9(11)
_cod_original_sg_symbol_H-M 'P2(1)/c  '
_cod_database_code 4078995

loop_
_symmetry_equiv_pos_as_xyz
'x, y, z'
'-x, y+1/2, -z+1/2'
'-x, -y, -z'
'x, -y-1/2, z-1/2'

loop_
_atom_site_label
_atom_site_type_symbol
_atom_site_fract_x
_atom_site_fract_y
_atom_site_fract_z
_atom_site_U_iso_or_equiv
_atom_site_adp_type
_atom_site_occupancy
_atom_site_symmetry_multiplicity
_atom_site_calc_flag
_atom_site_refinement_flags
Pd1 Pd 0.211688(15) 0.26461(3) 0.27982(2) 0.03562(13) Uani 1 1 d .
Cl1 Cl 0.25270(8) 0.4106(2) 0.19214(11) 0.0935(6) Uani 1 1 d .
N2 N 0.17999(15) 0.1311(3) 0.36162(19) 0.0266(7) Uani 1 1 d .
N1 N 0.29720(15) 0.1635(4) 0.3222(2) 0.0347(8) Uani 1 1 d .
C1 C 0.12704(17) 0.3519(4) 0.2446(3) 0.0320(10) Uani 1 1 d .
H1A H 0.0933 0.3099 0.2733 0.048 Uiso 1 1 calc R
H1B H 0.1191 0.3329 0.1907 0.048 Uiso 1 1 calc R
H1C H 0.1282 0.4548 0.2532 0.048 Uiso 1 1 calc R
C2 C 0.11440(18) 0.1001(4) 0.3723(2) 0.0293(9) Uani 1 1 d .
C10 C 0.0812(2) 0.1916(5) 0.4186(3) 0.0416(11) Uani 1 1 d .
C11 C 0.1096(3) 0.3219(6) 0.4551(3) 0.0629(16) Uani 1 1 d .
H11A H 0.1525 0.3368 0.4357 0.075 Uiso 1 1 calc R
C12 C 0.0695(4) 0.4524(7) 0.4363(5) 0.111(3) Uani 1 1 d .
H12A H 0.0659 0.4651 0.3813 0.166 Uiso 1 1 calc R
H12B H 0.0893 0.5366 0.4596 0.166 Uiso 1 1 calc R
H12C H 0.0274 0.4395 0.4557 0.166 Uiso 1 1 calc R
C13 C 0.1155(7) 0.3057(9) 0.5397(4) 0.205(8) Uani 1 1 d .
H13A H 0.1417 0.2228 0.5526 0.307 Uiso 1 1 calc R
H13B H 0.0736 0.2928 0.5595 0.307 Uiso 1 1 calc R
H13C H 0.1351 0.3911 0.5620 0.307 Uiso 1 1 calc R
C9 C 0.0176(3) 0.1532(8) 0.4289(3) 0.0690(19) Uani 1 1 d .
H9A H -0.0067 0.2090 0.4614 0.083 Uiso 1 1 calc R
C8 C -0.0095(3) 0.0389(9) 0.3937(4) 0.085(2) Uani 1 1 d .
H8A H -0.0518 0.0146 0.4030 0.101 Uiso 1 1 calc R
C7 C 0.0233(3) -0.0405(7) 0.3455(4) 0.0707(19) Uani 1 1 d .
H7A H 0.0028 -0.1166 0.3192 0.085 Uiso 1 1 calc R
C3 C 0.0862(2) -0.0132(5) 0.3337(3) 0.0451(12) Uani 1 1 d .
C5 C 0.1199(3) -0.0993(5) 0.2757(3) 0.0652(17) Uani 1 1 d .
H5A H 0.1660 -0.0794 0.2825 0.078 Uiso 1 1 calc R
C4 C 0.1101(5) -0.2596(6) 0.2833(4) 0.099(3) Uani 1 1 d .
H4A H 0.1253 -0.2907 0.3337 0.148 Uiso 1 1 calc R
H4B H 0.1335 -0.3092 0.2448 0.148 Uiso 1 1 calc R
H4C H 0.0651 -0.2816 0.2763 0.148 Uiso 1 1 calc R
C6 C 0.0984(6) -0.0523(7) 0.1979(4) 0.142(4) Uani 1 1 d .
H6A H 0.1051 0.0502 0.1930 0.212 Uiso 1 1 calc R
H6B H 0.0536 -0.0739 0.1895 0.212 Uiso 1 1 calc R
H6C H 0.1226 -0.1026 0.1604 0.212 Uiso 1 1 calc R
C28 C 0.35818(19) 0.1904(5) 0.2920(3) 0.0356(10) Uani 1 1 d .
C36 C 0.3982(2) 0.2925(5) 0.3254(3) 0.0399(11) Uani 1 1 d .
C37 C 0.3819(2) 0.3828(5) 0.3929(3) 0.0520(14) Uani 1 1 d .
H37A H 0.3421 0.3447 0.4130 0.062 Uiso 1 1 calc R
C38 C 0.3698(4) 0.5352(6) 0.3679(4) 0.088(2) Uani 1 1 d .
H38A H 0.3591 0.5927 0.4117 0.132 Uiso 1 1 calc R
H38B H 0.3347 0.5374 0.3301 0.132 Uiso 1 1 calc R
H38C H 0.4076 0.5737 0.3459 0.132 Uiso 1 1 calc R
C39 C 0.4326(3) 0.3729(8) 0.4554(4) 0.080(2) Uani 1 1 d .
H39A H 0.4385 0.2733 0.4702 0.120 Uiso 1 1 calc R
H39B H 0.4200 0.4283 0.4990 0.120 Uiso 1 1 calc R
H39C H 0.4722 0.4107 0.4373 0.120 Uiso 1 1 calc R
C35 C 0.4549(2) 0.3168(6) 0.2904(3) 0.0536(14) Uani 1 1 d .
H35A H 0.4831 0.3869 0.3106 0.064 Uiso 1 1 calc R
C34 C 0.4709(2) 0.2426(6) 0.2280(3) 0.0611(16) Uani 1 1 d .
H34A H 0.5103 0.2592 0.2063 0.073 Uiso 1 1 calc R
C33 C 0.4298(2) 0.1431(6) 0.1961(3) 0.0530(14) Uani 1 1 d .
H33A H 0.4411 0.0921 0.1525 0.064 Uiso 1 1 calc R
C29 C 0.3723(2) 0.1170(5) 0.2270(3) 0.0429(11) Uani 1 1 d .
C30 C 0.3267(3) 0.0142(6) 0.1886(3) 0.0586(15) Uani 1 1 d .
H30A H 0.2867 0.0203 0.2160 0.070 Uiso 1 1 calc R
C31 C 0.3474(5) -0.1342(9) 0.1931(8) 0.217(8) Uani 1 1 d .
H31A H 0.3571 -0.1596 0.2460 0.326 Uiso 1 1 calc R
H31B H 0.3851 -0.1464 0.1640 0.326 Uiso 1 1 calc R
H31C H 0.3137 -0.1959 0.1723 0.326 Uiso 1 1 calc R
C32 C 0.3113(5) 0.0579(14) 0.1085(5) 0.191(6) Uani 1 1 d .
H32A H 0.2813 -0.0096 0.0851 0.287 Uiso 1 1 calc R
H32B H 0.3499 0.0586 0.0803 0.287 Uiso 1 1 calc R
H32C H 0.2927 0.1531 0.1079 0.287 Uiso 1 1 calc R
C21 C 0.29015(18) 0.0870(4) 0.3810(3) 0.0334(10) Uani 1 1 d .
C22 C 0.34012(19) 0.0290(4) 0.4336(3) 0.0357(10) Uani 1 1 d .
C23 C 0.3346(2) 0.0520(5) 0.5104(3) 0.0475(12) Uani 1 1 d .
H23A H 0.3003 0.1061 0.5274 0.057 Uiso 1 1 calc R
C24 C 0.3782(2) -0.0026(6) 0.5622(3) 0.0541(14) Uani 1 1 d .
H24A H 0.3742 0.0145 0.6147 0.065 Uiso 1 1 calc R
C25 C 0.4278(2) -0.0824(6) 0.5376(3) 0.0564(14) Uani 1 1 d .
H25A H 0.4580 -0.1203 0.5732 0.068 Uiso 1 1 calc R
C26 C 0.4334(2) -0.1069(6) 0.4621(4) 0.0564(15) Uani 1 1 d .
H26A H 0.4671 -0.1639 0.4458 0.068 Uiso 1 1 calc R
C27 C 0.3905(2) -0.0498(5) 0.4089(3) 0.0441(12) Uani 1 1 d .
H27A H 0.3956 -0.0642 0.3564 0.053 Uiso 1 1 calc R
C14 C 0.22209(18) 0.0571(4) 0.3976(3) 0.0313(10) Uani 1 1 d .
C15 C 0.2097(2) -0.0686(5) 0.4454(3) 0.0480(13) Uani 1 1 d .
C20 C 0.2314(2) -0.1984(5) 0.4239(4) 0.0615(16) Uani 1 1 d .
H20A H 0.2538 -0.2063 0.3788 0.074 Uiso 1 1 calc R
C19 C 0.2215(3) -0.3176(7) 0.4664(6) 0.110(3) Uani 1 1 d .
H19A H 0.2352 -0.4080 0.4498 0.132 Uiso 1 1 calc R
C18 C 0.1920(4) -0.3054(10) 0.5320(7) 0.159(6) Uani 1 1 d .
H18A H 0.1864 -0.3866 0.5628 0.191 Uiso 1 1 calc R
C17 C 0.1706(4) -0.1787(11) 0.5535(6) 0.149(5) Uani 1 1 d .
H17A H 0.1494 -0.1719 0.5994 0.179 Uiso 1 1 calc R
C16 C 0.1785(3) -0.0585(7) 0.5113(4) 0.090(3) Uani 1 1 d .
H16A H 0.1625 0.0303 0.5273 0.109 Uiso 1 1 calc R

loop_
_atom_site_aniso_label
_atom_site_aniso_U_11
_atom_site_aniso_U_22
_atom_site_aniso_U_33
_atom_site_aniso_U_23
_atom_site_aniso_U_13
_atom_site_aniso_U_12
Pd1 0.02880(18) 0.0406(2) 0.0382(2) 0.00551(16) 0.00921(14) -0.00156(15)
Cl1 0.0641(10) 0.1267(15) 0.0916(13) 0.0555(12) 0.0244(9) -0.0129(10)
N2 0.0229(17) 0.0256(17) 0.0319(19) -0.0027(14) 0.0090(14) -0.0012(13)
N1 0.0210(17) 0.041(2) 0.043(2) -0.0003(17) 0.0105(16) -0.0017(15)
C1 0.0144(18) 0.037(2) 0.045(3) -0.0010(19) -0.0002(18) 0.0072(16)
C2 0.0218(19) 0.041(2) 0.026(2) -0.0002(18) 0.0053(17) -0.0045(17)
C10 0.031(2) 0.064(3) 0.030(2) 0.005(2) 0.008(2) 0.014(2)
C11 0.088(4) 0.061(3) 0.040(3) -0.017(3) 0.004(3) 0.026(3)
C12 0.125(7) 0.066(4) 0.148(8) 0.034(5) 0.069(6) 0.036(4)
C13 0.49(2) 0.063(5) 0.052(5) -0.017(4) -0.074(9) -0.008(9)
C9 0.040(3) 0.114(5) 0.055(4) 0.025(4) 0.026(3) 0.028(3)
C8 0.029(3) 0.142(7) 0.083(5) 0.044(5) 0.002(3) -0.019(4)
C7 0.054(4) 0.101(5) 0.056(4) 0.024(4) -0.016(3) -0.046(3)
C3 0.053(3) 0.047(3) 0.035(3) 0.007(2) 0.002(2) -0.023(2)
C5 0.115(5) 0.035(3) 0.047(3) -0.011(2) 0.016(3) -0.017(3)
C4 0.176(9) 0.047(4) 0.071(5) -0.006(3) -0.018(5) -0.031(4)
C6 0.329(14) 0.058(4) 0.040(4) -0.002(3) 0.034(6) 0.020(6)
C28 0.025(2) 0.045(2) 0.037(3) 0.002(2) 0.0115(19) 0.0021(18)
C36 0.027(2) 0.050(3) 0.043(3) 0.002(2) 0.010(2) -0.0020(19)
C37 0.038(3) 0.058(3) 0.061(4) -0.015(3) 0.017(3) -0.011(2)
C38 0.107(6) 0.058(4) 0.103(6) -0.016(4) 0.042(5) -0.006(4)
C39 0.055(4) 0.120(6) 0.067(4) -0.036(4) 0.013(3) -0.022(4)
C35 0.032(3) 0.070(3) 0.061(4) -0.001(3) 0.016(2) -0.015(2)
C34 0.029(2) 0.098(5) 0.059(3) -0.003(3) 0.023(2) -0.003(3)
C33 0.032(3) 0.078(4) 0.050(3) -0.009(3) 0.019(2) 0.006(2)
C29 0.033(2) 0.052(3) 0.045(3) 0.001(2) 0.007(2) 0.004(2)
C30 0.046(3) 0.076(4) 0.055(4) -0.019(3) 0.008(3) -0.002(3)
C31 0.212(12) 0.080(6) 0.341(18) -0.085(9) -0.183(12) 0.018(7)
C32 0.211(12) 0.288(15) 0.069(6) 0.028(8) -0.058(7) -0.157(11)
C21 0.024(2) 0.029(2) 0.048(3) 0.002(2) 0.0126(19) -0.0005(17)
C22 0.025(2) 0.036(2) 0.047(3) 0.002(2) 0.008(2) 0.0013(18)
C23 0.035(3) 0.053(3) 0.055(3) 0.006(2) 0.014(2) 0.011(2)
C24 0.046(3) 0.067(4) 0.050(3) 0.007(3) 0.007(3) 0.006(3)
C25 0.036(3) 0.069(4) 0.064(4) 0.015(3) -0.003(3) 0.005(3)
C26 0.033(3) 0.059(3) 0.078(4) 0.010(3) 0.012(3) 0.014(2)
C27 0.031(2) 0.045(3) 0.057(3) -0.002(2) 0.011(2) 0.004(2)
C14 0.023(2) 0.029(2) 0.043(3) 0.0028(19) 0.0102(19) -0.0005(16)
C15 0.021(2) 0.051(3) 0.073(4) 0.027(3) 0.012(2) 0.006(2)
C20 0.039(3) 0.044(3) 0.101(5) 0.025(3) 0.004(3) 0.002(2)
C19 0.048(4) 0.058(4) 0.225(11) 0.061(6) 0.017(5) 0.012(3)
C18 0.073(5) 0.121(7) 0.291(15) 0.157(9) 0.085(7) 0.042(5)
C17 0.089(6) 0.166(8) 0.201(10) 0.147(8) 0.092(6) 0.068(6)
C16 0.067(4) 0.094(5) 0.115(6) 0.071(4) 0.051(4) 0.039(4)

loop_
_atom_type_symbol
_atom_type_description
_atom_type_scat_dispersion_real
_atom_type_scat_dispersion_imag
_atom_type_scat_source
C C 0.0033 0.0016 'International Tables Vol C Tables 4.2.6.8 and 6.1.1.4'
H H 0.0000 0.0000 'International Tables Vol C Tables 4.2.6.8 and 6.1.1.4'
N N 0.0061 0.0033 'International Tables Vol C Tables 4.2.6.8 and 6.1.1.4'
Cl Cl 0.1484 0.1585 'International Tables Vol C Tables 4.2.6.8 and 6.1.1.4'
Pd Pd -0.9988 1.0072 'International Tables Vol C Tables 4.2.6.8 and 6.1.1.4'

loop_
_geom_angle_atom_site_label_1
_geom_angle_atom_site_label_2
_geom_angle_atom_site_label_3
_geom_angle
C1 Pd1 N2 98.53(15)
C1 Pd1 N1 175.98(15)
N2 Pd1 N1 77.45(13)
C1 Pd1 Cl1 84.76(13)
N2 Pd1 Cl1 176.60(10)
N1 Pd1 Cl1 99.26(10)
C14 N2 C2 118.8(3)
C14 N2 Pd1 116.0(3)
C2 N2 Pd1 124.4(3)
C21 N1 C28 122.6(4)
C21 N1 Pd1 113.8(3)
C28 N1 Pd1 123.3(3)
C3 C2 C10 122.9(4)
C3 C2 N2 119.2(4)
C10 C2 N2 117.8(4)
C2 C10 C9 115.2(5)
C2 C10 C11 123.5(4)
C9 C10 C11 121.4(5)
C10 C11 C13 111.1(6)
C10 C11 C12 110.7(6)
C13 C11 C12 108.7(6)
C8 C9 C10 122.0(6)
C7 C8 C9 120.5(5)
C8 C7 C3 121.4(6)
C7 C3 C2 117.7(5)
C7 C3 C5 119.6(5)
C2 C3 C5 122.5(4)
C6 C5 C3 109.4(5)
C6 C5 C4 109.5(5)
C3 C5 C4 113.4(5)
C29 C28 C36 122.9(4)
C29 C28 N1 116.8(4)
C36 C28 N1 120.1(4)
C28 C36 C35 116.4(4)
C28 C36 C37 124.2(4)
C35 C36 C37 119.3(4)
C39 C37 C36 111.2(4)
C39 C37 C38 112.2(5)
C36 C37 C38 109.9(5)
C34 C35 C36 121.8(5)
C35 C34 C33 120.1(4)
C29 C33 C34 120.8(5)
C33 C29 C28 117.9(5)
C33 C29 C30 119.8(5)
C28 C29 C30 122.3(4)
C31 C30 C32 111.4(8)
C31 C30 C29 113.7(5)
C32 C30 C29 111.0(6)
N1 C21 C22 127.6(4)
N1 C21 C14 114.1(4)
C22 C21 C14 118.2(4)
C23 C22 C27 119.5(4)
C23 C22 C21 117.9(4)
C27 C22 C21 122.6(4)
C24 C23 C22 120.8(4)
C23 C24 C25 119.6(5)
C26 C25 C24 120.1(5)
C25 C26 C27 121.0(5)
C26 C27 C22 118.9(5)
N2 C14 C15 125.4(4)
N2 C14 C21 117.1(4)
C15 C14 C21 116.9(4)
C20 C15 C16 118.8(5)
C20 C15 C14 118.8(5)
C16 C15 C14 122.3(5)
C15 C20 C19 121.0(7)
C18 C19 C20 119.4(8)
C17 C18 C19 119.9(7)
C18 C17 C16 121.9(8)
C17 C16 C15 118.9(7)

loop_
_geom_bond_atom_site_label_1
_geom_bond_atom_site_label_2
_geom_bond_distance
Pd1 C1 2.050(4)
Pd1 N2 2.055(3)
Pd1 N1 2.157(3)
Pd1 Cl1 2.2770(15)
N2 C14 1.280(5)
N2 C2 1.446(5)
N1 C21 1.281(5)
N1 C28 1.447(5)
C2 C3 1.389(6)
C2 C10 1.402(6)
C10 C9 1.420(7)
C10 C11 1.500(8)
C11 C13 1.505(9)
C11 C12 1.524(8)
C9 C8 1.359(10)
C8 C7 1.352(10)
C7 C3 1.387(7)
C3 C5 1.513(7)
C5 C6 1.499(9)
C5 C4 1.530(7)
C28 C29 1.387(6)
C28 C36 1.398(7)
C36 C35 1.400(6)
C36 C37 1.519(7)
C37 C39 1.512(8)
C37 C38 1.520(8)
C35 C34 1.363(7)
C34 C33 1.384(7)
C33 C29 1.383(6)
C29 C30 1.509(7)
C30 C31 1.466(10)
C30 C32 1.499(10)
C21 C22 1.485(6)
C21 C14 1.516(5)
C22 C23 1.388(7)
C22 C27 1.390(6)
C23 C24 1.374(7)
C24 C25 1.381(7)
C25 C26 1.368(8)
C26 C27 1.390(7)
C14 C15 1.486(6)
C15 C20 1.367(7)
C15 C16 1.372(8)
C20 C19 1.374(8)
C19 C18 1.349(13)
C18 C17 1.338(14)
C17 C16 1.371(8)
